data_7046780
loop_
_publ_author_name
'Molloy, Jennifer K.'
'Philouze, Christian'
'Fedele, Lionel'
'Imbert, Daniel'
'Jarjayes, Olivier'
'Thomas, Fabrice'

_publ_section_title
;
 Seven-coordinate lanthanide complexes with a tripodal redox active
 ligand: structural, electrochemical and spectroscopic investigations.
;
_journal_issue 31
_journal_name_full 'Dalton transactions (Cambridge, England : 2003)'
_journal_page_first 10742
_journal_page_last 10751
_journal_paper_doi 10.1039/c8dt01165f
_journal_volume 47
_journal_year 2018
_chemical_formula_moiety 'C42 H57 N4 O6 Yb1, 2(H2 O)'
_chemical_formula_sum 'C42 H61 N4 O8 Yb'
_chemical_formula_weight 922.98
_space_group_crystal_system trigonal
_space_group_IT_number 159
_space_group_name_Hall 'P 3 -2c'
_space_group_name_H-M_alt 'P 3 1 c'
_symmetry_space_group_name_Hall 'P 3 -2c'
_symmetry_space_group_name_H-M 'P 3 1 c'
_atom_sites_solution_hydrogens mixed
_audit_creation_date 2017-01-27
_audit_creation_method
;
Olex2 1.2
(compiled 2014.07.22 svn.r2960 for OlexSys, GUI svn.r4862)
;
_audit_update_record
;
2018-02-27 deposited with the CCDC.
2018-06-20 downloaded from the CCDC.
;
_cell_angle_alpha 90
_cell_angle_beta 90
_cell_angle_gamma 120
_cell_formula_units_Z 2
_cell_length_a 15.723(2)
_cell_length_b 15.723(2)
_cell_length_c 10.448(2)
_cell_measurement_reflns_used 21529
_cell_measurement_temperature 200
_cell_measurement_theta_max 30
_cell_measurement_theta_min 3.0
_cell_volume 2236.8(6)
_computing_cell_refinement EvalCCD
_computing_data_collection Collect
_computing_data_reduction EvalCCD
_computing_molecular_graphics 'Olex2 (Dolomanov et al., 2009)'
_computing_publication_material 'Olex2 (Dolomanov et al., 2009)'
_computing_structure_refinement 'SHELXL-2014/7 (Sheldrick, 2014)'
_diffrn_ambient_temperature 200.0
_diffrn_detector 'CCD area detector'
_diffrn_detector_type 'APEX II'
_diffrn_measured_fraction_theta_full 0.998
_diffrn_measured_fraction_theta_max 0.999
_diffrn_measurement_device_type 'Bruker-AXS-enraf-nonius KappaAPEXII'
_diffrn_measurement_method 'Phi and omega scans'
_diffrn_radiation_collimation 'Montel optic'
_diffrn_radiation_detector CCD
_diffrn_radiation_monochromator 'Multilayer mirrors'
_diffrn_radiation_probe x-ray
_diffrn_radiation_type MoK\a
_diffrn_radiation_wavelength 0.71073
_diffrn_reflns_av_R_equivalents 0.0754
_diffrn_reflns_av_unetI/netI 0.0569
_diffrn_reflns_Laue_measured_fraction_full 0.998
_diffrn_reflns_Laue_measured_fraction_max 0.999
_diffrn_reflns_limit_h_max 22
_diffrn_reflns_limit_h_min -22
_diffrn_reflns_limit_k_max 22
_diffrn_reflns_limit_k_min -22
_diffrn_reflns_limit_l_max 14
_diffrn_reflns_limit_l_min -10
_diffrn_reflns_number 21529
_diffrn_reflns_point_group_measured_fraction_full 0.998
_diffrn_reflns_point_group_measured_fraction_max 0.999
_diffrn_reflns_theta_full 25.242
_diffrn_reflns_theta_max 29.998
_diffrn_reflns_theta_min 2.992
_diffrn_source 'Incoatec ISG250'
_diffrn_source_target Mo
_diffrn_source_type 'Microfocus sealed tube'
_exptl_absorpt_coefficient_mu 2.142
_exptl_absorpt_correction_T_max 1
_exptl_absorpt_correction_T_min 0.294015
_exptl_absorpt_correction_type multi-scan
_exptl_absorpt_process_details
'SADABS-2004/1 (Bruker,2004) was used for absorption correction. R(int) was 0.2544 before and 0.1040 after correction. The Ratio of minimum to maximum transmission is 0.2940. The \l/2 correction factor is 0.0015.'
_exptl_crystal_colour yellow
_exptl_crystal_colour_primary yellow
_exptl_crystal_density_diffrn 1.370
_exptl_crystal_description needle
_exptl_crystal_F_000 950
_exptl_crystal_size_max 0.36
_exptl_crystal_size_mid 0.32
_exptl_crystal_size_min 0.2
_refine_diff_density_max 0.823
_refine_diff_density_min -1.005
_refine_diff_density_rms 0.095
_refine_ls_abs_structure_details
;
 Refined as an inversion twin.
;
_refine_ls_abs_structure_Flack 0.133(19)
_refine_ls_extinction_method none
_refine_ls_goodness_of_fit_ref 1.066
_refine_ls_hydrogen_treatment constr
_refine_ls_matrix_type full
_refine_ls_number_parameters 178
_refine_ls_number_reflns 3999
_refine_ls_number_restraints 290
_refine_ls_restrained_S_all 1.029
_refine_ls_R_factor_all 0.0422
_refine_ls_R_factor_gt 0.0358
_refine_ls_shift/su_max 0.000
_refine_ls_shift/su_mean 0.000
_refine_ls_structure_factor_coef Fsqd
_refine_ls_weighting_details 'w=1/[\s^2^(Fo^2^)+(0.0335P)^2^+1.1894P] where P=(Fo^2^+2Fc^2^)/3'
_refine_ls_weighting_scheme calc
_refine_ls_wR_factor_gt 0.0781
_refine_ls_wR_factor_ref 0.0823
_reflns_Friedel_coverage 0.992
_reflns_Friedel_fraction_full 0.999
_reflns_Friedel_fraction_max 0.999
_reflns_number_gt 3638
_reflns_number_total 3999
_reflns_threshold_expression 'I > 2\s(I)'
_cod_data_source_file c8dt01165f2.cif
_cod_data_source_block sad2
_cod_depositor_comments 'Adding full bibliography for 7046778--7046783.cif.'
_cod_original_cell_volume 2236.8(8)
_cod_database_code 7046780
_shelx_space_group_comment
;
The symmetry employed for this shelxl refinement is uniquely defined
by the following loop, which should always be used as a source of
symmetry information in preference to the above space-group names.
They are only intended as comments.
;
_olex2_refinement_description
;
1. Fixed Uiso
 At 1.2 times of:
  All C(H) groups, All C(H,H) groups
 At 1.5 times of:
  All C(H,H,H) groups, All O(H,H) groups
2. Rigid bond restraints
 C2, Yb1, O1, N4, N1, C1, C23, C7, C22, C6, H23A, H23B, H7, H22A, H22B, C5,
 C29, C3, C4, H5, C31, C30, C32, H3, O4, H31A, H31B, H31C, H30A, H30B, H30C,
 H32A, H32B, H32C, C28, H28A, H28B, H28C
 with sigma for 1-2 distances of 0.01 and sigma for 1-3 distances of 0.01
3. Uiso/Uaniso restraints and constraints
C6 \\sim Yb1 \\sim O1 \\sim N4 \\sim N1 \\sim C1 \\sim C23 \\sim C7 \\sim C22
\\sim C2 \\sim H23A \\sim H23B \\sim H7 \\sim H22A \\sim H22B \\sim C5 \\sim
C29 \\sim C3 \\sim C4 \\sim H5 \\sim C31 \\sim C30 \\sim C32 \\sim H3 \\sim O4
\\sim H31A \\sim H31B \\sim H31C \\sim H30A \\sim H30B \\sim H30C \\sim H32A
\\sim H32B \\sim H32C \\sim C28 \\sim H28A \\sim H28B \\sim H28C: within 1.7A
with sigma of 0.04 and sigma for terminal atoms of 0.08
Uanis(O6) = Uanis(O7)
4. Others
 Fixed Sof: O5(0.5) H5A(0.5) H5B(0.5) O6(0.08333) H6A(0.08333) H6B(0.08333)
 O7(0.08333) H7A(0.08333) H7B(0.08333)
5.a Riding coordinates:
 O5(H5A,H5B), O6(H6A,H6B), O7(H7A,H7B)
5.b Secondary CH2 refined with riding coordinates:
 C22(H22A,H22B), C23(H23A,H23B)
5.c Aromatic/amide H refined with riding coordinates:
 C3(H3), C5(H5), C7(H7)
5.d Idealised Me refined as rotating group:
 C31(H31A,H31B,H31C), C30(H30A,H30B,H30C), C32(H32A,H32B,H32C), C28(H28A,H28B,
 H28C)
;
_shelx_shelxl_version_number 2014/7
_olex2_submission_special_instructions 'No special instructions were received'

loop_
_space_group_symop_operation_xyz
'x, y, z'
'-y, x-y, z'
'-x+y, -x, z'
'y, x, z+1/2'
'x-y, -y, z+1/2'
'-x, -x+y, z+1/2'

loop_
_atom_site_label
_atom_site_type_symbol
_atom_site_fract_x
_atom_site_fract_y
_atom_site_fract_z
_atom_site_U_iso_or_equiv
_atom_site_adp_type
_atom_site_occupancy
_atom_site_site_symmetry_order
_atom_site_calc_flag
_atom_site_refinement_flags_posn
_atom_site_refinement_flags_adp
_atom_site_refinement_flags_occupancy
_atom_site_disorder_assembly
_atom_site_disorder_group
Yb1 Yb 0.6667 0.3333 0.74988(5) 0.02658(10) Uani 1 3 d S TU P . .
O1 O 0.7213(3) 0.4664(3) 0.6407(4) 0.0317(8) Uani 1 1 d . U . . .
C6 C 0.7587(4) 0.6035(4) 0.5081(5) 0.0286(10) Uani 1 1 d . U . . .
C1 C 0.7049(4) 0.5365(4) 0.6081(5) 0.0260(9) Uani 1 1 d . U . . .
C3 C 0.6194(4) 0.6294(4) 0.6441(5) 0.0331(11) Uani 1 1 d . U . . .
H3 H 0.5734 0.6390 0.6915 0.040 Uiso 1 1 calc R U . . .
C4 C 0.6692(4) 0.6910(5) 0.5435(6) 0.0347(12) Uani 1 1 d . U . . .
C5 C 0.7379(4) 0.6773(4) 0.4764(6) 0.0332(11) Uani 1 1 d . U . . .
H5 H 0.7717 0.7197 0.4068 0.040 Uiso 1 1 calc R U . . .
C2 C 0.6360(4) 0.5530(4) 0.6768(5) 0.0279(9) Uani 1 1 d . U . . .
C29 C 0.8418(4) 0.5970(5) 0.4403(5) 0.0344(11) Uani 1 1 d . U . . .
C31 C 0.8912(6) 0.6755(6) 0.3350(7) 0.0535(19) Uani 1 1 d . U . . .
H31A H 0.8418 0.6685 0.2723 0.080 Uiso 1 1 calc GR U . . .
H31B H 0.9418 0.6667 0.2922 0.080 Uiso 1 1 calc GR U . . .
H31C H 0.9215 0.7410 0.3735 0.080 Uiso 1 1 calc GR U . . .
C30 C 0.8024(7) 0.4954(6) 0.3782(8) 0.0567(19) Uani 1 1 d . U . . .
H30A H 0.7780 0.4449 0.4449 0.085 Uiso 1 1 calc GR U . . .
H30B H 0.8554 0.4939 0.3307 0.085 Uiso 1 1 calc GR U . . .
H30C H 0.7488 0.4828 0.3194 0.085 Uiso 1 1 calc GR U . . .
C32 C 0.9209(5) 0.6153(6) 0.5391(7) 0.0487(16) Uani 1 1 d . U . . .
H32A H 0.9428 0.6786 0.5812 0.073 Uiso 1 1 calc GR U . . .
H32B H 0.9768 0.6162 0.4962 0.073 Uiso 1 1 calc GR U . . .
H32C H 0.8938 0.5627 0.6032 0.073 Uiso 1 1 calc GR U . . .
O4 O 0.6464(4) 0.7632(4) 0.5153(5) 0.0492(12) Uani 1 1 d . U . . .
C28 C 0.7018(6) 0.8309(6) 0.4174(8) 0.0560(19) Uani 1 1 d . U . . .
H28A H 0.6938 0.7954 0.3372 0.084 Uiso 1 1 calc GR U . . .
H28B H 0.7713 0.8665 0.4415 0.084 Uiso 1 1 calc GR U . . .
H28C H 0.6785 0.8778 0.4059 0.084 Uiso 1 1 calc GR U . . .
C7 C 0.5882(4) 0.4982(4) 0.7913(5) 0.0294(10) Uani 1 1 d . U . . .
H7 H 0.5502 0.5194 0.8379 0.035 Uiso 1 1 calc R U . . .
N4 N 0.6667 0.3333 1.0030(8) 0.0296(16) Uani 1 3 d S TU P . .
N1 N 0.5915(3) 0.4241(3) 0.8370(4) 0.0308(9) Uani 1 1 d . U . . .
C22 C 0.5484(4) 0.3898(5) 0.9636(5) 0.0355(12) Uani 1 1 d . U . . .
H22A H 0.4939 0.3210 0.9589 0.043 Uiso 1 1 calc R U . . .
H22B H 0.5222 0.4311 0.9971 0.043 Uiso 1 1 calc R U . . .
C23 C 0.6287(4) 0.3970(4) 1.0502(5) 0.0341(11) Uani 1 1 d . U . . .
H23A H 0.6830 0.4659 1.0537 0.041 Uiso 1 1 calc R U . . .
H23B H 0.6025 0.3767 1.1380 0.041 Uiso 1 1 calc R U . . .
O5 O 0.935(2) 0.887(2) 0.651(2) 0.223(15) Uani 0.5 1 d . . . A 1
H5A H 0.9924 0.8963 0.6355 0.335 Uiso 0.5 1 d R . . A 1
H5B H 0.9400 0.9348 0.6952 0.335 Uiso 0.5 1 d R . . A 1
O6 O 1.0000 1.0000 0.797(7) 0.18(3) Uani 0.25 3 d S T P B 2
H6A H 1.0078 1.0493 0.7538 0.265 Uiso 0.0833 1 d R . . B 2
H6B H 1.0020 0.9607 0.7433 0.265 Uiso 0.0833 1 d R . . B 2
O7 O 1.0000 1.0000 0.538(7) 0.18(3) Uani 0.25 3 d S T P C 3
H7A H 1.0606 1.0415 0.5487 0.265 Uiso 0.0833 1 d R . . C 3
H7B H 0.9716 0.9839 0.6104 0.265 Uiso 0.0833 1 d R . . C 3

loop_
_atom_site_aniso_label
_atom_site_aniso_U_11
_atom_site_aniso_U_22
_atom_site_aniso_U_33
_atom_site_aniso_U_23
_atom_site_aniso_U_13
_atom_site_aniso_U_12
Yb1 0.02126(11) 0.02126(11) 0.03722(16) 0.000 0.000 0.01063(6)
O1 0.0280(19) 0.0261(19) 0.0443(19) 0.0059(15) 0.0066(15) 0.0160(16)
C6 0.022(2) 0.031(3) 0.033(2) 0.0010(19) -0.0023(18) 0.013(2)
C1 0.021(2) 0.023(2) 0.032(2) -0.0022(18) -0.0003(18) 0.0098(19)
C3 0.027(3) 0.036(3) 0.041(3) 0.002(2) 0.001(2) 0.019(2)
C4 0.035(3) 0.031(3) 0.044(3) 0.003(2) -0.004(2) 0.022(2)
C5 0.027(3) 0.033(3) 0.038(3) 0.006(2) 0.002(2) 0.014(2)
C2 0.024(2) 0.027(2) 0.034(2) -0.0021(19) -0.0014(19) 0.013(2)
C29 0.027(3) 0.041(3) 0.037(3) 0.004(2) 0.007(2) 0.018(3)
C31 0.048(4) 0.071(5) 0.048(4) 0.018(3) 0.018(3) 0.035(4)
C30 0.062(5) 0.055(4) 0.059(4) -0.015(3) 0.011(4) 0.034(4)
C32 0.028(3) 0.060(5) 0.058(4) 0.011(3) 0.003(3) 0.022(3)
O4 0.054(3) 0.043(3) 0.067(3) 0.021(2) 0.013(2) 0.037(2)
C28 0.051(4) 0.038(4) 0.084(5) 0.022(4) 0.010(4) 0.026(3)
C7 0.025(2) 0.030(3) 0.037(2) -0.0014(19) 0.0018(19) 0.017(2)
N4 0.027(2) 0.027(2) 0.035(4) 0.000 0.000 0.0133(12)
N1 0.026(2) 0.033(2) 0.034(2) 0.0017(17) 0.0031(17) 0.0149(19)
C22 0.030(3) 0.036(3) 0.044(3) 0.007(2) 0.010(2) 0.019(2)
C23 0.031(3) 0.038(3) 0.033(2) -0.001(2) 0.010(2) 0.017(2)
O5 0.21(3) 0.18(2) 0.132(18) 0.071(17) -0.044(19) -0.01(2)
O6 0.20(4) 0.20(4) 0.13(5) 0.000 0.000 0.101(18)
O7 0.20(4) 0.20(4) 0.13(5) 0.000 0.000 0.101(18)

loop_
_atom_type_symbol
_atom_type_description
_atom_type_scat_dispersion_real
_atom_type_scat_dispersion_imag
_atom_type_scat_source
C C 0.0033 0.0016 'International Tables Vol C Tables 4.2.6.8 and 6.1.1.4'
H H 0.0000 0.0000 'International Tables Vol C Tables 4.2.6.8 and 6.1.1.4'
N N 0.0061 0.0033 'International Tables Vol C Tables 4.2.6.8 and 6.1.1.4'
O O 0.0106 0.0060 'International Tables Vol C Tables 4.2.6.8 and 6.1.1.4'
Yb Yb -0.3850 5.5486 'International Tables Vol C Tables 4.2.6.8 and 6.1.1.4'

loop_
_geom_angle_atom_site_label_1
_geom_angle_atom_site_label_2
_geom_angle_atom_site_label_3
_geom_angle
_geom_angle_site_symmetry_1
_geom_angle_site_symmetry_3
O1 Yb1 O1 94.45(15) 3_665 2_655
O1 Yb1 O1 94.45(15) 3_665 .
O1 Yb1 O1 94.45(15) 2_655 .
O1 Yb1 N4 122.05(11) 2_655 .
O1 Yb1 N4 122.05(11) . .
O1 Yb1 N4 122.05(11) 3_665 .
O1 Yb1 N1 85.21(15) 3_665 2_655
O1 Yb1 N1 167.09(15) . 2_655
O1 Yb1 N1 72.73(15) 2_655 2_655
O1 Yb1 N1 72.73(15) . .
O1 Yb1 N1 72.73(15) 3_665 3_665
O1 Yb1 N1 85.21(15) 2_655 .
O1 Yb1 N1 167.09(15) 3_665 .
O1 Yb1 N1 167.09(15) 2_655 3_665
O1 Yb1 N1 85.21(15) . 3_665
N1 Yb1 N4 68.08(11) 2_655 .
N1 Yb1 N4 68.08(10) . .
N1 Yb1 N4 68.08(10) 3_665 .
N1 Yb1 N1 106.91(11) 3_665 .
N1 Yb1 N1 106.91(11) 3_665 2_655
N1 Yb1 N1 106.91(11) 2_655 .
C1 O1 Yb1 144.5(3) . .
C1 C6 C29 120.1(5) . .
C5 C6 C1 119.3(5) . .
C5 C6 C29 120.5(5) . .
O1 C1 C6 121.6(5) . .
O1 C1 C2 120.9(5) . .
C6 C1 C2 117.4(5) . .
C4 C3 H3 119.7 . .
C4 C3 C2 120.5(5) . .
C2 C3 H3 119.7 . .
C3 C4 C5 119.2(6) . .
C3 C4 O4 116.8(5) . .
O4 C4 C5 124.0(6) . .
C6 C5 H5 118.9 . .
C4 C5 C6 122.2(5) . .
C4 C5 H5 118.9 . .
C1 C2 C7 121.6(5) . .
C3 C2 C1 121.3(5) . .
C3 C2 C7 116.7(5) . .
C6 C29 C31 112.5(5) . .
C6 C29 C30 110.5(5) . .
C30 C29 C31 108.0(6) . .
C32 C29 C6 108.4(5) . .
C32 C29 C31 107.1(6) . .
C32 C29 C30 110.3(6) . .
C29 C31 H31A 109.5 . .
C29 C31 H31B 109.5 . .
C29 C31 H31C 109.5 . .
H31A C31 H31B 109.5 . .
H31A C31 H31C 109.5 . .
H31B C31 H31C 109.5 . .
C29 C30 H30A 109.5 . .
C29 C30 H30B 109.5 . .
C29 C30 H30C 109.5 . .
H30A C30 H30B 109.5 . .
H30A C30 H30C 109.5 . .
H30B C30 H30C 109.5 . .
C29 C32 H32A 109.5 . .
C29 C32 H32B 109.5 . .
C29 C32 H32C 109.5 . .
H32A C32 H32B 109.5 . .
H32A C32 H32C 109.5 . .
H32B C32 H32C 109.5 . .
C4 O4 C28 117.2(5) . .
O4 C28 H28A 109.5 . .
O4 C28 H28B 109.5 . .
O4 C28 H28C 109.5 . .
H28A C28 H28B 109.5 . .
H28A C28 H28C 109.5 . .
H28B C28 H28C 109.5 . .
C2 C7 H7 116.5 . .
N1 C7 C2 127.1(5) . .
N1 C7 H7 116.5 . .
C23 N4 Yb1 109.4(4) . .
C23 N4 Yb1 109.4(4) 3_665 .
C23 N4 Yb1 109.4(4) 2_655 .
C23 N4 C23 109.5(4) 3_665 .
C23 N4 C23 109.5(4) 3_665 2_655
C23 N4 C23 109.5(4) 2_655 .
C7 N1 Yb1 130.1(4) . .
C7 N1 C22 116.7(5) . .
C22 N1 Yb1 113.2(3) . .
N1 C22 H22A 110.2 . .
N1 C22 H22B 110.2 . .
N1 C22 C23 107.4(4) . .
H22A C22 H22B 108.5 . .
C23 C22 H22A 110.2 . .
C23 C22 H22B 110.2 . .
N4 C23 C22 110.7(5) . .
N4 C23 H23A 109.5 . .
N4 C23 H23B 109.5 . .
C22 C23 H23A 109.5 . .
C22 C23 H23B 109.5 . .
H23A C23 H23B 108.1 . .
H5A O5 H5B 109.5 . .
H6A O6 H6B 106.1 . .
H7A O7 H7B 109.5 . .

loop_
_geom_bond_atom_site_label_1
_geom_bond_atom_site_label_2
_geom_bond_distance
_geom_bond_site_symmetry_2
Yb1 O1 2.150(4) 3_665
Yb1 O1 2.150(4) .
Yb1 O1 2.150(4) 2_655
Yb1 N4 2.645(8) .
Yb1 N1 2.439(5) .
Yb1 N1 2.439(5) 2_655
Yb1 N1 2.439(5) 3_665
O1 C1 1.297(6) .
C6 C1 1.423(7) .
C6 C5 1.395(8) .
C6 C29 1.533(7) .
C1 C2 1.426(7) .
C3 H3 0.9500 .
C3 C4 1.377(8) .
C3 C2 1.394(8) .
C4 C5 1.391(9) .
C4 O4 1.382(7) .
C5 H5 0.9500 .
C2 C7 1.446(7) .
C29 C31 1.542(9) .
C29 C30 1.539(10) .
C29 C32 1.529(9) .
C31 H31A 0.9800 .
C31 H31B 0.9800 .
C31 H31C 0.9800 .
C30 H30A 0.9800 .
C30 H30B 0.9800 .
C30 H30C 0.9800 .
C32 H32A 0.9800 .
C32 H32B 0.9800 .
C32 H32C 0.9800 .
O4 C28 1.418(8) .
C28 H28A 0.9800 .
C28 H28B 0.9800 .
C28 H28C 0.9800 .
C7 H7 0.9500 .
C7 N1 1.285(7) .
N4 C23 1.483(6) 2_655
N4 C23 1.483(6) 3_665
N4 C23 1.483(6) .
N1 C22 1.461(7) .
C22 H22A 0.9900 .
C22 H22B 0.9900 .
C22 C23 1.511(8) .
C23 H23A 0.9900 .
C23 H23B 0.9900 .
O5 H5A 0.8497 .
O5 H5B 0.8501 .
O6 H6A 0.8500 .
O6 H6B 0.8439 .
O7 H7A 0.8503 .
O7 H7B 0.8492 .

loop_
_geom_hbond_atom_site_label_D
_geom_hbond_atom_site_label_H
_geom_hbond_atom_site_label_A
_geom_hbond_distance_DH
_geom_hbond_distance_HA
_geom_hbond_distance_DA
_geom_hbond_angle_DHA
_geom_hbond_site_symmetry_A
C23 H23A O4 0.99 2.50 3.420(8) 155.3 4
O5 H5A O5 0.85 2.19 2.67(5) 115.7 2_765
O5 H5B O5 0.85 2.01 2.67(5) 133.4 3_675
